data_4131406
loop_
_publ_author_name
'Liu, Liu Leo'
'Cao, Levy L.'
'Shao, Yue'
'Stephan, Douglas W.'

_publ_section_title
;
 Single Electron Delivery to Lewis Pairs: An Avenue to Anions by Small
 Molecule Activation.
;
_journal_issue 29
_journal_name_full 'Journal of the American Chemical Society'
_journal_page_first 10062
_journal_page_last 10071
_journal_paper_doi 10.1021/jacs.7b05120
_journal_volume 139
_journal_year 2017
_chemical_formula_sum 'C44.5 H40 Al Cl2 F15 Fe O'
_chemical_formula_weight 1029.49
_space_group_crystal_system monoclinic
_space_group_IT_number 15
_space_group_name_Hall '-C 2yc'
_space_group_name_H-M_alt 'C 1 2/c 1'
_atom_sites_solution_hydrogens geom
_audit_creation_method SHELXL-2014/7
_cell_angle_alpha 90
_cell_angle_beta 90.014(6)
_cell_angle_gamma 90
_cell_formula_units_Z 8
_cell_length_a 28.889(9)
_cell_length_b 10.185(3)
_cell_length_c 29.105(8)
_cell_measurement_reflns_used 3998
_cell_measurement_temperature 150(2)
_cell_measurement_theta_max 18.25
_cell_measurement_theta_min 2.23
_cell_volume 8564(4)
_computing_structure_refinement 'SHELXL-2014/7 (Sheldrick, 2014)'
_diffrn_ambient_temperature 150(2)
_diffrn_measured_fraction_theta_full 0.999
_diffrn_measured_fraction_theta_max 0.999
_diffrn_measurement_device_type 'Bruker APEX-II CCD'
_diffrn_measurement_method '\f and \w scans'
_diffrn_radiation_type MoK\a
_diffrn_radiation_wavelength 0.71073
_diffrn_reflns_av_R_equivalents 0.1646
_diffrn_reflns_av_unetI/netI 0.1471
_diffrn_reflns_Laue_measured_fraction_full 0.999
_diffrn_reflns_Laue_measured_fraction_max 0.999
_diffrn_reflns_limit_h_max 34
_diffrn_reflns_limit_h_min -34
_diffrn_reflns_limit_k_max 12
_diffrn_reflns_limit_k_min -12
_diffrn_reflns_limit_l_max 34
_diffrn_reflns_limit_l_min -21
_diffrn_reflns_number 56217
_diffrn_reflns_point_group_measured_fraction_full 0.999
_diffrn_reflns_point_group_measured_fraction_max 0.999
_diffrn_reflns_theta_full 25.025
_diffrn_reflns_theta_max 25.025
_diffrn_reflns_theta_min 1.399
_exptl_absorpt_coefficient_mu 0.599
_exptl_absorpt_correction_T_max 0.7452
_exptl_absorpt_correction_T_min 0.6546
_exptl_absorpt_correction_type multi-scan
_exptl_absorpt_process_details
;
multi-scan from symmetry-related measurements
Sortav (Blessing 1995)
;
_exptl_crystal_colour green
_exptl_crystal_density_diffrn 1.597
_exptl_crystal_description plate
_exptl_crystal_F_000 4184
_exptl_crystal_size_max 0.18
_exptl_crystal_size_mid 0.13
_exptl_crystal_size_min 0.10
_refine_diff_density_max 1.036
_refine_diff_density_min -1.451
_refine_diff_density_rms 0.114
_refine_ls_extinction_coef 0.00122(19)
_refine_ls_extinction_expression Fc^*^=kFc[1+0.001xFc^2^\l^3^/sin(2\q)]^-1/4^
_refine_ls_extinction_method 'SHELXL-2014/7 (Sheldrick 2014'
_refine_ls_goodness_of_fit_ref 1.025
_refine_ls_hydrogen_treatment constr
_refine_ls_matrix_type full
_refine_ls_number_parameters 584
_refine_ls_number_reflns 7560
_refine_ls_number_restraints 28
_refine_ls_restrained_S_all 1.029
_refine_ls_R_factor_all 0.1970
_refine_ls_R_factor_gt 0.0947
_refine_ls_shift/su_max 0.000
_refine_ls_shift/su_mean 0.000
_refine_ls_structure_factor_coef Fsqd
_refine_ls_weighting_details 'w=1/[\s^2^(Fo^2^)+(0.1190P)^2^+80.7096P] where P=(Fo^2^+2Fc^2^)/3'
_refine_ls_weighting_scheme calc
_refine_ls_wR_factor_gt 0.2328
_refine_ls_wR_factor_ref 0.2834
_reflns_Friedel_coverage 0.000
_reflns_number_gt 3697
_reflns_number_total 7560
_reflns_threshold_expression 'I > 2\s(I)'
_cod_data_source_file ja7b05120_si_002.cif
_cod_data_source_block 9
_cod_original_sg_symbol_H-M 'C 2/c'
_cod_original_formula_sum 'C44.50 H40 Al Cl2 F15 Fe O'
_cod_database_code 4131406
_shelx_shelxl_version_number 2014/7
_shelx_space_group_comment
;
The symmetry employed for this shelxl refinement is uniquely defined
by the following loop, which should always be used as a source of
symmetry information in preference to the above space-group names.
They are only intended as comments.
;

loop_
_space_group_symop_operation_xyz
'x, y, z'
'-x, y, -z+1/2'
'x+1/2, y+1/2, z'
'-x+1/2, y+1/2, -z+1/2'
'-x, -y, -z'
'x, -y, z-1/2'
'-x+1/2, -y+1/2, -z'
'x+1/2, -y+1/2, z-1/2'

loop_
_atom_site_label
_atom_site_type_symbol
_atom_site_fract_x
_atom_site_fract_y
_atom_site_fract_z
_atom_site_U_iso_or_equiv
_atom_site_adp_type
_atom_site_occupancy
_atom_site_site_symmetry_order
_atom_site_calc_flag
_atom_site_refinement_flags_posn
_atom_site_refinement_flags_adp
_atom_site_refinement_flags_occupancy
_atom_site_disorder_assembly
_atom_site_disorder_group
Fe01 Fe 0.35800(4) 0.31985(12) 0.59854(4) 0.0338(4) Uani 1 1 d . . . . .
Al02 Al 0.39432(9) 0.4669(3) 0.34374(9) 0.0362(7) Uani 1 1 d . . . . .
F005 F 0.28430(17) 0.5346(5) 0.36725(18) 0.0480(14) Uani 1 1 d . . . . .
F006 F 0.34050(18) 0.2398(5) 0.38869(18) 0.0508(14) Uani 1 1 d . . . . .
F007 F 0.43404(19) 0.6328(5) 0.42195(18) 0.0537(15) Uani 1 1 d . . . . .
F008 F 0.3167(2) 0.6054(6) 0.28406(19) 0.0595(16) Uani 1 1 d . . . . .
F009 F 0.3891(2) 0.1921(6) 0.2900(2) 0.0632(17) Uani 1 1 d . . . . .
F00A F 0.2482(2) 0.6977(6) 0.4289(2) 0.0629(17) Uani 1 1 d . . . . .
F00B F 0.3633(2) 0.0552(6) 0.4505(2) 0.0629(17) Uani 1 1 d . . . . .
O01 O 0.4360(2) 0.5678(5) 0.3210(2) 0.0419(16) Uani 1 1 d . . . . .
F00D F 0.3036(2) 0.8274(6) 0.48875(19) 0.0727(19) Uani 1 1 d . . . . .
F00E F 0.49546(19) 0.3824(6) 0.3853(2) 0.0638(17) Uani 1 1 d . . . . .
F00F F 0.4517(2) 0.0357(6) 0.4808(2) 0.0713(18) Uani 1 1 d . . . . .
F00G F 0.2591(2) 0.5164(7) 0.2194(2) 0.0720(18) Uani 1 1 d . . . . .
F00H F 0.3969(2) 0.7902(6) 0.48557(19) 0.0689(18) Uani 1 1 d . . . . .
F00I F 0.5179(2) 0.1995(7) 0.4473(2) 0.080(2) Uani 1 1 d . . . . .
F00J F 0.2691(2) 0.2704(7) 0.1863(2) 0.086(2) Uani 1 1 d . . . . .
F00K F 0.3347(2) 0.1083(6) 0.2215(2) 0.084(2) Uani 1 1 d . . . . .
C00M C 0.4676(3) 0.5616(8) 0.2861(3) 0.0292(19) Uani 1 1 d . . . . .
C00N C 0.3617(3) 0.5815(8) 0.3897(3) 0.034(2) Uani 1 1 d . . . . .
C00O C 0.4841(3) 0.4474(8) 0.2678(3) 0.033(2) Uani 1 1 d . . . . .
H00A H 0.4734 0.3660 0.2797 0.040 Uiso 1 1 calc R U . . .
C00P C 0.3728(3) 0.4428(9) 0.6534(3) 0.037(2) Uani 1 1 d . . . . .
C00Q C 0.4845(3) 0.6787(8) 0.2676(3) 0.034(2) Uani 1 1 d . . . . .
H00B H 0.4741 0.7600 0.2799 0.040 Uiso 1 1 calc R U . . .
C00R C 0.3541(3) 0.3989(9) 0.2918(3) 0.037(2) Uani 1 1 d . . . . .
C00S C 0.3414(3) 0.5065(8) 0.6248(3) 0.035(2) Uani 1 1 d . . . . .
C00T C 0.3530(3) 0.3233(9) 0.6697(3) 0.041(2) Uani 1 1 d . . . . .
C00U C 0.3011(3) 0.4274(9) 0.6225(3) 0.037(2) Uani 1 1 d . . . . .
C00V C 0.3858(3) 0.2319(9) 0.4018(3) 0.039(2) Uani 1 1 d . . . . .
C00W C 0.3421(3) 0.1894(9) 0.5458(3) 0.042(2) Uani 1 1 d . . . . .
C00X C 0.3574(3) 0.2755(9) 0.2734(3) 0.044(2) Uani 1 1 d . . . . .
C00Y C 0.3144(3) 0.5994(9) 0.3945(3) 0.038(2) Uani 1 1 d . . . . .
C00Z C 0.3585(3) 0.3104(9) 0.5278(3) 0.041(2) Uani 1 1 d . . . . .
C010 C 0.3226(4) 0.7490(9) 0.4567(3) 0.051(3) Uani 1 1 d . . . . .
C011 C 0.4160(3) 0.3189(9) 0.3833(3) 0.038(2) Uani 1 1 d . . . . .
C012 C 0.3962(3) 0.1356(9) 0.4342(3) 0.043(2) Uani 1 1 d . . . . .
C013 C 0.3211(3) 0.4774(9) 0.2712(3) 0.043(2) Uani 1 1 d . . . . .
C014 C 0.4612(3) 0.3003(10) 0.4007(3) 0.050(3) Uani 1 1 d . . . . .
C015 C 0.4162(3) 0.2216(10) 0.5716(3) 0.047(3) Uani 1 1 d . . . . .
C016 C 0.4038(3) 0.3318(9) 0.5430(3) 0.043(2) Uani 1 1 d . . . . .
C017 C 0.3695(4) 0.7308(9) 0.4545(3) 0.049(3) Uani 1 1 d . . . . .
C018 C 0.2943(3) 0.6836(9) 0.4263(3) 0.044(2) Uani 1 1 d . . . . .
C019 C 0.3778(4) 0.1342(9) 0.5730(3) 0.046(2) Uani 1 1 d . . . . .
C01A C 0.4404(4) 0.1265(9) 0.4492(3) 0.045(2) Uani 1 1 d . . . . .
C01B C 0.3490(4) 0.6369(9) 0.6016(4) 0.052(3) Uani 1 1 d . . . . .
H01A H 0.3215 0.6596 0.5834 0.077 Uiso 1 1 calc R U . . .
H01B H 0.3543 0.7047 0.6249 0.077 Uiso 1 1 calc R U . . .
H01C H 0.3760 0.6312 0.5813 0.077 Uiso 1 1 calc R U . . .
C01C C 0.3073(3) 0.3135(9) 0.6494(3) 0.041(2) Uani 1 1 d . . . . .
C01D C 0.2920(4) 0.4376(11) 0.2373(3) 0.051(3) Uani 1 1 d . . . . .
C01E C 0.3873(4) 0.6489(9) 0.4214(3) 0.042(2) Uani 1 1 d . . . . .
C01F C 0.4730(4) 0.2102(10) 0.4325(4) 0.050(3) Uani 1 1 d . . . . .
C01H C 0.2969(4) 0.3123(13) 0.2206(3) 0.056(3) Uani 1 1 d . . . . .
C01I C 0.3298(4) 0.2301(11) 0.2389(4) 0.054(3) Uani 1 1 d . . . . .
C01J C 0.2579(3) 0.4623(11) 0.5963(4) 0.061(3) Uani 1 1 d . . . . .
H01D H 0.2624 0.5462 0.5804 0.091 Uiso 1 1 calc R U . . .
H01E H 0.2513 0.3935 0.5737 0.091 Uiso 1 1 calc R U . . .
H01F H 0.2318 0.4698 0.6177 0.091 Uiso 1 1 calc R U . . .
C01K C 0.3310(4) 0.3971(11) 0.4953(3) 0.057(3) Uani 1 1 d . . . . .
H01G H 0.3002 0.3592 0.4905 0.086 Uiso 1 1 calc R U . . .
H01H H 0.3279 0.4851 0.5086 0.086 Uiso 1 1 calc R U . . .
H01I H 0.3472 0.4031 0.4658 0.086 Uiso 1 1 calc R U . . .
C01L C 0.4353(4) 0.4437(11) 0.5306(3) 0.059(3) Uani 1 1 d . . . . .
H01J H 0.4650 0.4330 0.5464 0.089 Uiso 1 1 calc R U . . .
H01K H 0.4403 0.4445 0.4973 0.089 Uiso 1 1 calc R U . . .
H01L H 0.4210 0.5268 0.5401 0.089 Uiso 1 1 calc R U . . .
C01M C 0.2728(4) 0.2104(10) 0.6583(4) 0.060(3) Uani 1 1 d . . . . .
H01M H 0.2864 0.1427 0.6781 0.090 Uiso 1 1 calc R U . . .
H01N H 0.2458 0.2490 0.6736 0.090 Uiso 1 1 calc R U . . .
H01O H 0.2632 0.1708 0.6292 0.090 Uiso 1 1 calc R U . . .
C01N C 0.4197(3) 0.4959(11) 0.6688(4) 0.063(3) Uani 1 1 d . . . . .
H01P H 0.4349 0.4314 0.6888 0.095 Uiso 1 1 calc R U . . .
H01Q H 0.4392 0.5121 0.6418 0.095 Uiso 1 1 calc R U . . .
H01R H 0.4153 0.5781 0.6857 0.095 Uiso 1 1 calc R U . . .
C01O C 0.2961(3) 0.1273(10) 0.5368(4) 0.058(3) Uani 1 1 d . . . . .
H01S H 0.2776 0.1850 0.5171 0.087 Uiso 1 1 calc R U . . .
H01T H 0.3006 0.0426 0.5215 0.087 Uiso 1 1 calc R U . . .
H01U H 0.2799 0.1137 0.5660 0.087 Uiso 1 1 calc R U . . .
C01P C 0.3771(4) 0.0042(10) 0.5963(4) 0.064(3) Uani 1 1 d . . . . .
H01V H 0.3457 -0.0150 0.6070 0.097 Uiso 1 1 calc R U . . .
H01W H 0.3983 0.0057 0.6226 0.097 Uiso 1 1 calc R U . . .
H01$ H 0.3870 -0.0639 0.5746 0.097 Uiso 1 1 calc R U . . .
C01Q C 0.3730(4) 0.2273(11) 0.7032(3) 0.063(3) Uani 1 1 d . . . . .
H01Y H 0.3512 0.1545 0.7076 0.094 Uiso 1 1 calc R U . . .
H01Z H 0.4023 0.1933 0.6912 0.094 Uiso 1 1 calc R U . . .
H02A H 0.3784 0.2713 0.7326 0.094 Uiso 1 1 calc R U . . .
C01R C 0.4634(3) 0.2028(13) 0.5949(4) 0.072(4) Uani 1 1 d . . . . .
H02B H 0.4832 0.2784 0.5881 0.109 Uiso 1 1 calc R U . . .
H02C H 0.4591 0.1954 0.6282 0.109 Uiso 1 1 calc R U . . .
H02D H 0.4780 0.1226 0.5832 0.109 Uiso 1 1 calc R U . . .
C2S C 0.5439(6) 0.1447(14) 0.3187(6) 0.012(4) Uiso 0.5 1 d D U P A -1
H2S1 H 0.5659 0.2062 0.3048 0.018 Uiso 0.5 1 calc R U P A -1
H2S2 H 0.5536 0.1249 0.3502 0.018 Uiso 0.5 1 calc R U P A -1
H2S3 H 0.5130 0.1843 0.3191 0.018 Uiso 0.5 1 calc R U P A -1
C3S C 0.5427(6) 0.0247(15) 0.2921(5) 0.0363(15) Uiso 0.5 1 d D U P A -1
H3S1 H 0.5740 -0.0042 0.2827 0.044 Uiso 0.5 1 calc R U P A -1
H3S2 H 0.5267 -0.0473 0.3085 0.044 Uiso 0.5 1 calc R U P A -1
C4S C 0.5173(6) 0.071(2) 0.2556(6) 0.0363(15) Uiso 0.5 1 d D U P A -1
H4S1 H 0.5178 0.1668 0.2619 0.044 Uiso 0.5 1 calc R U P A -1
H4S2 H 0.5396 0.0593 0.2301 0.044 Uiso 0.5 1 calc R U P A -1
C5S C 0.4762(7) 0.060(2) 0.2328(6) 0.0363(15) Uiso 0.5 1 d D U P A -1
H5S1 H 0.4516 0.0727 0.2561 0.044 Uiso 0.5 1 calc R U P A -1
H5S2 H 0.4741 -0.0332 0.2230 0.044 Uiso 0.5 1 calc R U P A -1
C6S C 0.4630(10) 0.137(3) 0.1938(9) 0.071(10) Uiso 0.5 1 d D U P A -1
H6S1 H 0.4292 0.1371 0.1910 0.106 Uiso 0.5 1 calc R U P A -1
H6S2 H 0.4767 0.0989 0.1659 0.106 Uiso 0.5 1 calc R U P A -1
H6S3 H 0.4742 0.2268 0.1977 0.106 Uiso 0.5 1 calc R U P A -1
C1A C 0.3928(3) -0.1204(13) 0.3217(5) 0.090(3) Uani 1 1 d D U . . .
H1A1 H 0.3984 -0.0894 0.2900 0.108 Uiso 1 1 calc R U . . .
H1A2 H 0.3939 -0.2175 0.3210 0.108 Uiso 1 1 calc R U . . .
Cl1A Cl 0.33960(14) -0.0767(4) 0.33619(16) 0.1098(13) Uani 1 1 d D U . . .
Cl2A Cl 0.43729(14) -0.0673(4) 0.35499(14) 0.1160(15) Uani 1 1 d D U . . .

loop_
_atom_site_aniso_label
_atom_site_aniso_U_11
_atom_site_aniso_U_22
_atom_site_aniso_U_33
_atom_site_aniso_U_23
_atom_site_aniso_U_13
_atom_site_aniso_U_12
Fe01 0.0307(7) 0.0344(8) 0.0364(7) 0.0010(6) -0.0012(5) -0.0045(6)
Al02 0.0390(16) 0.0305(15) 0.0390(15) -0.0010(12) 0.0083(12) -0.0034(12)
F005 0.038(3) 0.050(3) 0.056(3) 0.000(3) 0.006(3) -0.011(3)
F006 0.039(3) 0.046(3) 0.068(4) 0.013(3) 0.002(3) -0.006(3)
F007 0.044(4) 0.056(4) 0.061(4) -0.005(3) -0.001(3) -0.008(3)
F008 0.071(4) 0.053(4) 0.054(4) 0.007(3) 0.004(3) 0.009(3)
F009 0.071(4) 0.046(4) 0.072(4) -0.021(3) -0.002(3) 0.010(3)
F00A 0.056(4) 0.060(4) 0.072(4) 0.008(3) 0.027(3) 0.013(3)
F00B 0.065(4) 0.053(4) 0.071(4) 0.019(3) 0.011(3) -0.012(3)
O01 0.052(4) 0.032(4) 0.042(4) -0.006(3) 0.018(3) -0.009(3)
F00D 0.115(5) 0.049(4) 0.055(4) -0.016(3) 0.036(4) 0.010(4)
F00E 0.041(3) 0.070(4) 0.080(4) 0.014(3) -0.002(3) -0.018(3)
F00F 0.080(4) 0.060(4) 0.074(4) 0.018(3) -0.020(3) 0.007(3)
F00G 0.063(4) 0.092(5) 0.061(4) 0.025(4) -0.010(3) 0.006(4)
F00H 0.101(5) 0.054(4) 0.052(4) -0.013(3) -0.011(3) -0.018(4)
F00I 0.049(4) 0.093(5) 0.097(5) 0.021(4) -0.019(3) 0.005(4)
F00J 0.080(5) 0.118(6) 0.059(4) -0.007(4) -0.005(4) -0.038(4)
F00K 0.104(5) 0.062(4) 0.085(5) -0.037(4) 0.009(4) -0.021(4)
C00M 0.030(5) 0.028(5) 0.029(5) -0.005(4) 0.000(4) -0.004(4)
C00N 0.040(6) 0.031(5) 0.030(5) 0.002(4) 0.008(4) -0.005(4)
C00O 0.032(5) 0.021(5) 0.046(5) -0.002(4) 0.000(4) -0.005(4)
C00P 0.027(5) 0.051(6) 0.035(5) -0.005(4) -0.001(4) -0.013(4)
C00Q 0.040(5) 0.023(4) 0.038(5) -0.002(4) 0.011(4) 0.002(4)
C00R 0.043(6) 0.033(5) 0.035(5) 0.005(4) 0.014(4) -0.006(4)
C00S 0.038(5) 0.032(5) 0.036(5) 0.001(4) 0.002(4) -0.005(4)
C00T 0.044(6) 0.046(6) 0.033(5) 0.006(4) 0.004(4) -0.006(5)
C00U 0.027(5) 0.041(6) 0.044(5) -0.006(4) 0.001(4) 0.001(4)
C00V 0.027(5) 0.036(5) 0.053(6) -0.005(5) -0.002(4) 0.006(4)
C00W 0.050(6) 0.038(6) 0.039(5) -0.003(4) -0.003(5) 0.001(5)
C00X 0.049(6) 0.035(6) 0.047(6) -0.003(5) 0.009(5) 0.009(5)
C00Y 0.049(6) 0.028(5) 0.038(5) 0.001(4) 0.005(5) -0.007(4)
C00Z 0.042(6) 0.035(5) 0.045(6) -0.003(5) -0.003(4) -0.001(5)
C010 0.076(8) 0.034(6) 0.043(6) -0.005(5) 0.027(6) 0.000(5)
C011 0.031(5) 0.042(5) 0.041(5) -0.004(4) 0.005(4) -0.004(5)
C012 0.047(6) 0.034(6) 0.049(6) 0.010(5) 0.015(5) -0.005(5)
C013 0.055(7) 0.033(6) 0.040(6) -0.006(4) 0.018(5) -0.010(5)
C014 0.045(6) 0.054(7) 0.050(6) -0.005(5) 0.011(5) -0.017(5)
C015 0.038(6) 0.054(7) 0.050(6) -0.009(5) 0.007(5) 0.006(5)
C016 0.040(6) 0.042(6) 0.048(6) -0.001(5) 0.009(5) -0.003(5)
C017 0.070(8) 0.031(5) 0.046(6) -0.003(5) 0.006(6) -0.006(5)
C018 0.048(6) 0.037(6) 0.047(6) 0.004(5) 0.022(5) 0.001(5)
C019 0.058(7) 0.030(5) 0.050(6) 0.000(4) 0.006(5) -0.004(5)
C01A 0.049(7) 0.036(6) 0.051(6) 0.012(5) -0.001(5) 0.008(5)
C01B 0.056(7) 0.029(5) 0.069(7) 0.003(5) 0.019(5) 0.000(5)
C01C 0.039(6) 0.044(6) 0.041(5) 0.002(5) 0.010(4) -0.005(5)
C01D 0.044(6) 0.065(8) 0.043(6) 0.012(6) 0.006(5) -0.005(6)
C01E 0.054(7) 0.028(5) 0.045(6) -0.006(4) 0.007(5) -0.005(5)
C01F 0.049(7) 0.046(6) 0.054(6) 0.004(5) -0.009(5) 0.004(5)
C01H 0.049(7) 0.080(9) 0.040(6) -0.016(6) -0.002(5) -0.023(7)
C01I 0.066(8) 0.050(7) 0.047(6) -0.015(5) 0.012(6) -0.017(6)
C01J 0.034(6) 0.075(8) 0.073(7) -0.011(6) -0.010(5) 0.007(6)
C01K 0.074(8) 0.059(7) 0.039(6) 0.008(5) -0.013(5) 0.004(6)
C01L 0.053(7) 0.072(8) 0.053(6) -0.008(6) 0.020(5) -0.024(6)
C01M 0.057(7) 0.049(7) 0.075(8) -0.005(6) 0.024(6) -0.016(5)
C01N 0.052(7) 0.071(8) 0.067(7) -0.022(6) -0.009(6) -0.015(6)
C01O 0.045(6) 0.054(7) 0.075(8) -0.014(6) -0.014(5) -0.022(5)
C01P 0.067(8) 0.040(6) 0.086(8) 0.003(6) 0.004(6) 0.015(6)
C01Q 0.069(8) 0.072(8) 0.047(6) 0.006(6) -0.015(6) 0.003(6)
C01R 0.031(6) 0.104(10) 0.081(8) -0.002(7) -0.002(6) 0.011(6)
C1A 0.084(3) 0.059(7) 0.127(8) -0.016(6) -0.019(3) 0.003(4)
Cl1A 0.095(2) 0.084(3) 0.150(4) 0.000(2) 0.011(2) 0.004(2)
Cl2A 0.108(3) 0.119(3) 0.121(3) -0.066(2) -0.043(2) 0.045(2)

loop_
_atom_type_symbol
_atom_type_description
_atom_type_scat_dispersion_real
_atom_type_scat_dispersion_imag
_atom_type_scat_source
C C 0.0033 0.0016 'International Tables Vol C Tables 4.2.6.8 and 6.1.1.4'
H H 0.0000 0.0000 'International Tables Vol C Tables 4.2.6.8 and 6.1.1.4'
F F 0.0171 0.0103 'International Tables Vol C Tables 4.2.6.8 and 6.1.1.4'
Al Al 0.0645 0.0514 'International Tables Vol C Tables 4.2.6.8 and 6.1.1.4'
Cl Cl 0.1484 0.1585 'International Tables Vol C Tables 4.2.6.8 and 6.1.1.4'
Fe Fe 0.3463 0.8444 'International Tables Vol C Tables 4.2.6.8 and 6.1.1.4'
O O 0.0106 0.0060 'International Tables Vol C Tables 4.2.6.8 and 6.1.1.4'

loop_
_geom_angle_atom_site_label_1
_geom_angle_atom_site_label_2
_geom_angle_atom_site_label_3
_geom_angle
_geom_angle_site_symmetry_1
_geom_angle_site_symmetry_3
C00Z Fe01 C00P 142.7(4) . .
C00Z Fe01 C00T 176.0(4) . .
C00P Fe01 C00T 40.2(3) . .
C00Z Fe01 C00W 40.1(3) . .
C00P Fe01 C00W 177.1(4) . .
C00T Fe01 C00W 137.0(4) . .
C00Z Fe01 C01C 135.5(4) . .
C00P Fe01 C01C 67.4(3) . .
C00T Fe01 C01C 40.8(3) . .
C00W Fe01 C01C 110.5(4) . .
C00Z Fe01 C016 39.4(3) . .
C00P Fe01 C016 115.4(4) . .
C00T Fe01 C016 144.4(4) . .
C00W Fe01 C016 66.9(4) . .
C01C Fe01 C016 174.5(4) . .
C00Z Fe01 C00U 111.3(4) . .
C00P Fe01 C00U 65.7(3) . .
C00T Fe01 C00U 66.7(4) . .
C00W Fe01 C00U 114.0(4) . .
C01C Fe01 C00U 39.5(3) . .
C016 Fe01 C00U 136.3(4) . .
C00Z Fe01 C00S 114.0(3) . .
C00P Fe01 C00S 38.9(3) . .
C00T Fe01 C00S 66.8(4) . .
C00W Fe01 C00S 142.6(4) . .
C01C Fe01 C00S 67.0(4) . .
C016 Fe01 C00S 111.9(4) . .
C00U Fe01 C00S 39.4(3) . .
C00Z Fe01 C015 66.5(4) . .
C00P Fe01 C015 114.2(4) . .
C00T Fe01 C015 115.8(4) . .
C00W Fe01 C015 66.3(4) . .
C01C Fe01 C015 144.1(4) . .
C016 Fe01 C015 40.1(4) . .
C00U Fe01 C015 176.4(4) . .
C00S Fe01 C015 138.2(4) . .
C00Z Fe01 C019 66.7(4) . .
C00P Fe01 C019 139.1(4) . .
C00T Fe01 C019 112.7(4) . .
C00W Fe01 C019 39.5(4) . .
C01C Fe01 C019 114.4(4) . .
C016 Fe01 C019 67.0(4) . .
C00U Fe01 C019 143.0(4) . .
C00S Fe01 C019 177.4(4) . .
C015 Fe01 C019 39.4(4) . .
O01 Al02 C011 117.0(4) . .
O01 Al02 C00N 103.7(3) . .
C011 Al02 C00N 101.6(4) . .
O01 Al02 C00R 108.6(3) . .
C011 Al02 C00R 110.6(4) . .
C00N Al02 C00R 115.2(4) . .
C00M O01 Al02 136.7(5) . .
C00O C00M O01 124.2(7) . .
C00O C00M C00Q 117.1(7) . .
O01 C00M C00Q 118.7(7) . .
C01E C00N C00Y 113.5(8) . .
C01E C00N Al02 119.1(7) . .
C00Y C00N Al02 127.3(7) . .
C00M C00O C00O 121.6(5) . 2_655
C00M C00O H00A 119.2 . .
C00O C00O H00A 119.2 2_655 .
C00S C00P C00T 109.7(7) . .
C00S C00P C01N 126.1(9) . .
C00T C00P C01N 124.0(9) . .
C00S C00P Fe01 71.8(5) . .
C00T C00P Fe01 70.0(5) . .
C01N C00P Fe01 128.5(7) . .
C00Q C00Q C00M 121.3(5) 2_655 .
C00Q C00Q H00B 119.3 2_655 .
C00M C00Q H00B 119.3 . .
C00X C00R C013 114.1(9) . .
C00X C00R Al02 124.5(8) . .
C013 C00R Al02 121.4(7) . .
C00P C00S C00U 107.3(8) . .
C00P C00S C01B 125.9(8) . .
C00U C00S C01B 126.8(9) . .
C00P C00S Fe01 69.3(5) . .
C00U C00S Fe01 69.9(5) . .
C01B C00S Fe01 126.9(6) . .
C00P C00T C01C 106.8(8) . .
C00P C00T C01Q 128.4(9) . .
C01C C00T C01Q 124.8(8) . .
C00P C00T Fe01 69.8(5) . .
C01C C00T Fe01 69.9(5) . .
C01Q C00T Fe01 127.7(7) . .
C01C C00U C00S 109.7(8) . .
C01C C00U C01J 125.5(8) . .
C00S C00U C01J 124.8(9) . .
C01C C00U Fe01 69.8(5) . .
C00S C00U Fe01 70.7(5) . .
C01J C00U Fe01 127.2(7) . .
C011 C00V F006 118.0(8) . .
C011 C00V C012 126.1(9) . .
F006 C00V C012 115.9(8) . .
C019 C00W C00Z 108.0(8) . .
C019 C00W C01O 125.3(9) . .
C00Z C00W C01O 126.7(9) . .
C019 C00W Fe01 71.4(5) . .
C00Z C00W Fe01 69.2(5) . .
C01O C00W Fe01 126.5(7) . .
F009 C00X C01I 116.8(9) . .
F009 C00X C00R 119.2(9) . .
C01I C00X C00R 124.0(10) . .
F005 C00Y C00N 120.7(8) . .
F005 C00Y C018 115.2(8) . .
C00N C00Y C018 124.1(9) . .
C016 C00Z C00W 109.2(8) . .
C016 C00Z C01K 126.5(9) . .
C00W C00Z C01K 124.2(9) . .
C016 C00Z Fe01 71.6(5) . .
C00W C00Z Fe01 70.7(5) . .
C01K C00Z Fe01 126.3(7) . .
F00D C010 C017 121.0(10) . .
F00D C010 C018 119.4(10) . .
C017 C010 C018 119.6(9) . .
C00V C011 C014 111.5(8) . .
C00V C011 Al02 121.3(7) . .
C014 C011 Al02 126.7(7) . .
F00B C012 C01A 120.8(8) . .
F00B C012 C00V 121.1(9) . .
C01A C012 C00V 118.1(8) . .
C01D C013 F008 115.2(10) . .
C01D C013 C00R 124.8(9) . .
F008 C013 C00R 120.0(9) . .
C01F C014 F00E 117.2(9) . .
C01F C014 C011 124.9(9) . .
F00E C014 C011 117.9(9) . .
C019 C015 C016 108.2(8) . .
C019 C015 C01R 127.0(10) . .
C016 C015 C01R 124.8(9) . .
C019 C015 Fe01 70.4(5) . .
C016 C015 Fe01 69.4(5) . .
C01R C015 Fe01 127.1(7) . .
C00Z C016 C015 107.0(8) . .
C00Z C016 C01L 127.5(9) . .
C015 C016 C01L 125.5(9) . .
C00Z C016 Fe01 69.0(5) . .
C015 C016 Fe01 70.4(5) . .
C01L C016 Fe01 127.8(7) . .
F00H C017 C010 119.4(9) . .
F00H C017 C01E 121.6(10) . .
C010 C017 C01E 119.0(10) . .
F00A C018 C010 120.1(9) . .
F00A C018 C00Y 121.2(9) . .
C010 C018 C00Y 118.6(9) . .
C00W C019 C015 107.6(8) . .
C00W C019 C01P 126.8(9) . .
C015 C019 C01P 125.5(10) . .
C00W C019 Fe01 69.1(5) . .
C015 C019 Fe01 70.2(5) . .
C01P C019 Fe01 129.3(7) . .
F00F C01A C012 119.8(9) . .
F00F C01A C01F 120.5(9) . .
C012 C01A C01F 119.7(9) . .
C00S C01B H01A 109.5 . .
C00S C01B H01B 109.5 . .
H01A C01B H01B 109.5 . .
C00S C01B H01C 109.5 . .
H01A C01B H01C 109.5 . .
H01B C01B H01C 109.5 . .
C00U C01C C00T 106.5(8) . .
C00U C01C C01M 126.7(9) . .
C00T C01C C01M 126.6(9) . .
C00U C01C Fe01 70.7(5) . .
C00T C01C Fe01 69.3(5) . .
C01M C01C Fe01 128.6(7) . .
F00G C01D C013 122.7(10) . .
F00G C01D C01H 119.4(10) . .
C013 C01D C01H 118.0(10) . .
F007 C01E C00N 119.0(8) . .
F007 C01E C017 115.8(9) . .
C00N C01E C017 125.1(10) . .
C014 C01F C01A 119.8(9) . .
C014 C01F F00I 120.7(9) . .
C01A C01F F00I 119.5(9) . .
F00J C01H C01D 119.6(11) . .
F00J C01H C01I 120.2(11) . .
C01D C01H C01I 120.2(10) . .
F00K C01I C00X 121.8(11) . .
F00K C01I C01H 119.3(10) . .
C00X C01I C01H 118.9(10) . .
C00U C01J H01D 109.5 . .
C00U C01J H01E 109.5 . .
H01D C01J H01E 109.5 . .
C00U C01J H01F 109.5 . .
H01D C01J H01F 109.5 . .
H01E C01J H01F 109.5 . .
C00Z C01K H01G 109.5 . .
C00Z C01K H01H 109.5 . .
H01G C01K H01H 109.5 . .
C00Z C01K H01I 109.5 . .
H01G C01K H01I 109.5 . .
H01H C01K H01I 109.5 . .
C016 C01L H01J 109.5 . .
C016 C01L H01K 109.5 . .
H01J C01L H01K 109.5 . .
C016 C01L H01L 109.5 . .
H01J C01L H01L 109.5 . .
H01K C01L H01L 109.5 . .
C01C C01M H01M 109.5 . .
C01C C01M H01N 109.5 . .
H01M C01M H01N 109.5 . .
C01C C01M H01O 109.5 . .
H01M C01M H01O 109.5 . .
H01N C01M H01O 109.5 . .
C00P C01N H01P 109.5 . .
C00P C01N H01Q 109.5 . .
H01P C01N H01Q 109.5 . .
C00P C01N H01R 109.5 . .
H01P C01N H01R 109.5 . .
H01Q C01N H01R 109.5 . .
C00W C01O H01S 109.5 . .
C00W C01O H01T 109.5 . .
H01S C01O H01T 109.5 . .
C00W C01O H01U 109.5 . .
H01S C01O H01U 109.5 . .
H01T C01O H01U 109.5 . .
C019 C01P H01V 109.5 . .
C019 C01P H01W 109.5 . .
H01V C01P H01W 109.5 . .
C019 C01P H01$ 109.5 . .
H01V C01P H01$ 109.5 . .
H01W C01P H01$ 109.5 . .
C00T C01Q H01Y 109.5 . .
C00T C01Q H01Z 109.5 . .
H01Y C01Q H01Z 109.5 . .
C00T C01Q H02A 109.5 . .
H01Y C01Q H02A 109.5 . .
H01Z C01Q H02A 109.5 . .
C015 C01R H02B 109.5 . .
C015 C01R H02C 109.5 . .
H02B C01R H02C 109.5 . .
C015 C01R H02D 109.5 . .
H02B C01R H02D 109.5 . .
H02C C01R H02D 109.5 . .
C3S C2S H2S1 109.5 . .
C3S C2S H2S2 109.5 . .
H2S1 C2S H2S2 109.5 . .
C3S C2S H2S3 109.5 . .
H2S1 C2S H2S3 109.5 . .
H2S2 C2S H2S3 109.5 . .
C4S C3S C2S 97.7(16) . .
C4S C3S H3S1 112.2 . .
C2S C3S H3S1 112.2 . .
C4S C3S H3S2 112.2 . .
C2S C3S H3S2 112.2 . .
H3S1 C3S H3S2 109.8 . .
C5S C4S C3S 144(2) . .
C5S C4S H4S1 100.9 . .
C3S C4S H4S1 100.9 . .
C5S C4S H4S2 100.9 . .
C3S C4S H4S2 100.9 . .
H4S1 C4S H4S2 104.4 . .
C4S C5S C6S 125(2) . .
C4S C5S H5S1 106.2 . .
C6S C5S H5S1 106.2 . .
C4S C5S H5S2 106.2 . .
C6S C5S H5S2 106.2 . .
H5S1 C5S H5S2 106.3 . .
C5S C6S H6S1 109.5 . .
C5S C6S H6S2 109.5 . .
H6S1 C6S H6S2 109.5 . .
C5S C6S H6S3 109.5 . .
H6S1 C6S H6S3 109.5 . .
H6S2 C6S H6S3 109.5 . .
Cl1A C1A Cl2A 118.2(8) . .
Cl1A C1A H1A1 107.8 . .
Cl2A C1A H1A1 107.8 . .
Cl1A C1A H1A2 107.8 . .
Cl2A C1A H1A2 107.8 . .
H1A1 C1A H1A2 107.1 . .

loop_
_geom_bond_atom_site_label_1
_geom_bond_atom_site_label_2
_geom_bond_distance
_geom_bond_site_symmetry_2
Fe01 C00Z 2.060(9) .
Fe01 C00P 2.073(9) .
Fe01 C00T 2.076(8) .
Fe01 C00W 2.080(9) .
Fe01 C01C 2.084(8) .
Fe01 C016 2.094(9) .
Fe01 C00U 2.095(8) .
Fe01 C00S 2.105(9) .
Fe01 C015 2.107(9) .
Fe01 C019 2.111(9) .
Al02 O01 1.715(6) .
Al02 C011 1.998(10) .
Al02 C00N 2.010(9) .
Al02 C00R 2.028(10) .
F005 C00Y 1.350(10) .
F006 C00V 1.364(10) .
F007 C01E 1.360(11) .
F008 C013 1.363(10) .
F009 C00X 1.339(11) .
F00A C018 1.341(11) .
F00B C012 1.341(10) .
O01 C00M 1.368(9) .
F00D C010 1.346(10) .
F00E C014 1.372(10) .
F00F C01A 1.345(10) .
F00G C01D 1.347(11) .
F00H C017 1.344(11) .
F00I C01F 1.369(11) .
F00J C01H 1.350(11) .
F00K C01I 1.347(11) .
C00M C00O 1.366(11) .
C00M C00Q 1.396(11) .
C00N C01E 1.366(12) .
C00N C00Y 1.387(12) .
C00O C00O 1.385(16) 2_655
C00O H00A 0.9500 .
C00P C00S 1.390(12) .
C00P C00T 1.425(12) .
C00P C01N 1.528(12) .
C00Q C00Q 1.364(15) 2_655
C00Q H00B 0.9500 .
C00R C00X 1.370(12) .
C00R C013 1.382(13) .
C00S C00U 1.417(12) .
C00S C01B 1.506(12) .
C00T C01C 1.449(12) .
C00T C01Q 1.495(13) .
C00U C01C 1.412(12) .
C00U C01J 1.508(12) .
C00V C011 1.356(12) .
C00V C012 1.394(13) .
C00W C019 1.416(13) .
C00W C00Z 1.420(13) .
C00W C01O 1.496(12) .
C00X C01I 1.363(14) .
C00Y C018 1.388(12) .
C00Z C016 1.400(12) .
C00Z C01K 1.517(13) .
C010 C017 1.368(14) .
C010 C018 1.376(14) .
C011 C014 1.412(13) .
C012 C01A 1.354(13) .
C013 C01D 1.359(14) .
C014 C01F 1.347(13) .
C015 C019 1.422(13) .
C015 C016 1.441(13) .
C015 C01R 1.535(13) .
C016 C01L 1.502(13) .
C017 C01E 1.376(13) .
C019 C01P 1.488(13) .
C01A C01F 1.360(13) .
C01B H01A 0.9800 .
C01B H01B 0.9800 .
C01B H01C 0.9800 .
C01C C01M 1.472(13) .
C01D C01H 1.372(15) .
C01H C01I 1.373(15) .
C01J H01D 0.9800 .
C01J H01E 0.9800 .
C01J H01F 0.9800 .
C01K H01G 0.9800 .
C01K H01H 0.9800 .
C01K H01I 0.9800 .
C01L H01J 0.9800 .
C01L H01K 0.9800 .
C01L H01L 0.9800 .
C01M H01M 0.9800 .
C01M H01N 0.9800 .
C01M H01O 0.9800 .
C01N H01P 0.9800 .
C01N H01Q 0.9800 .
C01N H01R 0.9800 .
C01O H01S 0.9800 .
C01O H01T 0.9800 .
C01O H01U 0.9800 .
C01P H01V 0.9800 .
C01P H01W 0.9800 .
C01P H01$ 0.9800 .
C01Q H01Y 0.9800 .
C01Q H01Z 0.9800 .
C01Q H02A 0.9800 .
C01R H02B 0.9800 .
C01R H02C 0.9800 .
C01R H02D 0.9800 .
C2S C3S 1.447(15) .
C2S H2S1 0.9800 .
C2S H2S2 0.9800 .
C2S H2S3 0.9800 .
C3S C4S 1.375(12) .
C3S H3S1 0.9900 .
C3S H3S2 0.9900 .
C4S C5S 1.366(12) .
C4S H4S1 0.9900 .
C4S H4S2 0.9900 .
C5S C6S 1.431(16) .
C5S H5S1 0.9900 .
C5S H5S2 0.9900 .
C6S H6S1 0.9800 .
C6S H6S2 0.9800 .
C6S H6S3 0.9800 .
C1A Cl1A 1.653(11) .
C1A Cl2A 1.698(10) .
C1A H1A1 0.9900 .
C1A H1A2 0.9900 .
